data_4501270
loop_
_publ_author_name
'Manjare, Yogesh'
'Pedireddi, V. R.'

_publ_section_title
;
 Co-Crystals of 1,3-Adamantanedicarboxylic Acid with N-Oxide and Aza
 Compounds
;
_journal_issue 11
_journal_name_full 'Crystal Growth &amp; Design'
_journal_page_first 5079
_journal_paper_doi 10.1021/cg200987z
_journal_volume 11
_journal_year 2011
_chemical_absolute_configuration ad
_chemical_formula_moiety 'C12 H16 O4, 2(C12 H8 N2)'
_chemical_formula_sum 'C36 H32 N4 O4'
_chemical_formula_weight 584.66
_chemical_name_systematic
; 
 1,3-adamantanedicarboxylic acid and 1,7-phenanthroline complex 
;
_space_group_IT_number 19
_symmetry_cell_setting orthorhombic
_symmetry_space_group_name_Hall 'P 2ac 2ab'
_symmetry_space_group_name_H-M 'P 21 21 21'
_atom_sites_solution_hydrogens geom
_atom_sites_solution_primary direct
_atom_sites_solution_secondary difmap
_audit_creation_method SHELXL-97
_cell_angle_alpha 90.00
_cell_angle_beta 90.00
_cell_angle_gamma 90.00
_cell_formula_units_Z 4
_cell_length_a 6.8121(11)
_cell_length_b 13.329(2)
_cell_length_c 32.622(5)
_cell_measurement_temperature 293(2)
_cell_volume 2962.0(8)
_computing_cell_refinement SMART
_computing_data_collection SMART
_computing_data_reduction SAINTPLUS
_computing_structure_refinement 'SHELXL-97 (Sheldrick, 1997)'
_computing_structure_solution 'SHELXS-97 (Sheldrick, 1990)'
_diffrn_ambient_temperature 293(2)
_diffrn_measured_fraction_theta_full 0.997
_diffrn_measured_fraction_theta_max 0.997
_diffrn_measurement_device_type 'Bruker APEX CCD-Area detector'
_diffrn_measurement_method SMART
_diffrn_radiation_monochromator graphite
_diffrn_radiation_source 'fine-focus sealed tube'
_diffrn_radiation_type MoK\a
_diffrn_radiation_wavelength 0.71073
_diffrn_reflns_av_R_equivalents 0.0562
_diffrn_reflns_av_sigmaI/netI 0.0364
_diffrn_reflns_limit_h_max 7
_diffrn_reflns_limit_h_min -8
_diffrn_reflns_limit_k_max 15
_diffrn_reflns_limit_k_min -15
_diffrn_reflns_limit_l_max 38
_diffrn_reflns_limit_l_min -37
_diffrn_reflns_number 14909
_diffrn_reflns_theta_full 24.99
_diffrn_reflns_theta_max 24.99
_diffrn_reflns_theta_min 1.25
_exptl_absorpt_coefficient_mu 0.087
_exptl_absorpt_correction_T_max 0.982
_exptl_absorpt_correction_T_min 0.975
_exptl_absorpt_correction_type empirical
_exptl_absorpt_process_details '(SADABS; Sheldrick, 1996)'
_exptl_crystal_colour colourless
_exptl_crystal_density_diffrn 1.311
_exptl_crystal_density_method 'not measured'
_exptl_crystal_description plate
_exptl_crystal_F_000 1232
_exptl_crystal_size_max 0.32
_exptl_crystal_size_mid 0.24
_exptl_crystal_size_min 0.21
_refine_diff_density_max 0.312
_refine_diff_density_min -0.209
_refine_diff_density_rms 0.080
_refine_ls_abs_structure_details 'Flack H D (1983), Acta Cryst. A39, 876-881'
_refine_ls_extinction_method none
_refine_ls_goodness_of_fit_ref 1.145
_refine_ls_hydrogen_treatment mixed
_refine_ls_matrix_type full
_refine_ls_number_parameters 405
_refine_ls_number_reflns 2990
_refine_ls_number_restraints 0
_refine_ls_restrained_S_all 1.145
_refine_ls_R_factor_all 0.0680
_refine_ls_R_factor_gt 0.0484
_refine_ls_shift/su_max 0.026
_refine_ls_shift/su_mean 0.003
_refine_ls_structure_factor_coef Fsqd
_refine_ls_weighting_details 'calc w=1/[\s^2^(Fo^2^)+(0.0608P)^2^+0.0000P] where P=(Fo^2^+2Fc^2^)/3'
_refine_ls_weighting_scheme calc
_refine_ls_wR_factor_gt 0.1057
_refine_ls_wR_factor_ref 0.1249
_reflns_number_gt 2294
_reflns_number_total 2990
_reflns_threshold_expression >2sigma(I)
_cod_data_source_file cg200987z_si_003.cif
_cod_data_source_block 1d
_cod_depositor_comments
;
The following automatic conversions were performed:

'_chemical_absolute_configuration' value 'AD' changed to 'ad'
according to /home/saulius/struct/CIF-dictionaries/cif_core.dic
dictionary named 'cif_core.dic' version 2.4.1 from 2010-06-29.

Automatic conversion script
Id: cif_fix_values 1715 2011-07-08 13:25:40Z adriana 
;
_cod_original_cell_volume 2962.1(8)
_cod_original_sg_symbol_H-M P2(1)2(1)2(1)
_cod_database_code 4501270

loop_
_symmetry_equiv_pos_as_xyz
'x, y, z'
'-x+1/2, -y, z+1/2'
'x+1/2, -y+1/2, -z'
'-x, y+1/2, -z+1/2'

loop_
_atom_site_label
_atom_site_type_symbol
_atom_site_fract_x
_atom_site_fract_y
_atom_site_fract_z
_atom_site_U_iso_or_equiv
_atom_site_adp_type
_atom_site_occupancy
_atom_site_symmetry_multiplicity
_atom_site_calc_flag
_atom_site_refinement_flags
O1 O 0.4540(8) -0.1028(2) 0.50862(8) 0.1135(16) Uani 1 1 d .
O2 O 0.4149(6) 0.0251(2) 0.46771(7) 0.0779(10) Uani 1 1 d .
H2O H 0.407(8) -0.030(3) 0.4452(14) 0.112(16) Uiso 1 1 d .
O3 O 0.5845(6) -0.04830(18) 0.65814(6) 0.0853(11) Uani 1 1 d .
O4 O 0.6024(5) 0.10463(17) 0.68331(6) 0.0638(8) Uani 1 1 d .
H4O H 0.603(8) 0.066(3) 0.7109(14) 0.106(16) Uiso 1 1 d .
N1A N 0.8904(5) 0.6306(3) 0.74348(8) 0.0627(9) Uani 1 1 d .
N2A N 0.8921(5) 0.5968(2) 0.59667(8) 0.0546(8) Uani 1 1 d .
N1B N 0.3803(5) 0.5149(2) 0.74498(7) 0.0411(7) Uani 1 1 d .
N2B N 0.3882(5) 0.5171(2) 0.59713(8) 0.0498(8) Uani 1 1 d .
C1 C 0.3732(6) 0.1608(2) 0.61372(9) 0.0468(9) Uani 1 1 d .
H1C H 0.2565 0.1225 0.6205 0.056 Uiso 1 1 calc R
H1 H 0.3932 0.2105 0.6350 0.056 Uiso 1 1 calc R
C2 C 0.5270(7) 0.2724(3) 0.56155(10) 0.0591(12) Uani 1 1 d .
H2C H 0.5497 0.3236 0.5822 0.071 Uiso 1 1 calc R
H2 H 0.5081 0.3056 0.5354 0.071 Uiso 1 1 calc R
C3 C 0.6678(6) 0.1239(3) 0.52633(9) 0.0506(10) Uani 1 1 d .
H3C H 0.7805 0.0796 0.5247 0.061 Uiso 1 1 calc R
H3 H 0.6510 0.1560 0.4999 0.061 Uiso 1 1 calc R
C4 C 0.3446(6) 0.2132(3) 0.57243(9) 0.0526(11) Uani 1 1 d .
H4 H 0.2316 0.2586 0.5740 0.063 Uiso 1 1 calc R
C5 C 0.5134(6) 0.0117(2) 0.57842(8) 0.0414(9) Uani 1 1 d .
H5C H 0.6243 -0.0338 0.5769 0.050 Uiso 1 1 calc R
H5 H 0.3978 -0.0272 0.5854 0.050 Uiso 1 1 calc R
C6 C 0.7036(6) 0.2035(3) 0.55913(9) 0.0495(10) Uani 1 1 d .
H6 H 0.8207 0.2426 0.5521 0.059 Uiso 1 1 calc R
C7 C 0.7337(6) 0.1520(3) 0.60053(9) 0.0502(10) Uani 1 1 d .
H7C H 0.7579 0.2021 0.6215 0.060 Uiso 1 1 calc R
H7 H 0.8472 0.1082 0.5991 0.060 Uiso 1 1 calc R
C8 C 0.4833(6) 0.0626(2) 0.53683(9) 0.0413(9) Uani 1 1 d .
C9 C 0.3073(6) 0.1338(3) 0.53958(10) 0.0496(10) Uani 1 1 d .
H9C H 0.2867 0.1661 0.5133 0.059 Uiso 1 1 calc R
H9 H 0.1899 0.0961 0.5463 0.059 Uiso 1 1 calc R
C10 C 0.5510(5) 0.0906(2) 0.61179(8) 0.0398(9) Uani 1 1 d .
C11 C 0.4486(6) -0.0155(3) 0.50345(9) 0.0513(10) Uani 1 1 d .
C12 C 0.5814(6) 0.0410(3) 0.65305(9) 0.0450(9) Uani 1 1 d .
C1A C 0.8910(8) 0.5836(4) 0.77979(12) 0.0749(14) Uani 1 1 d .
H1A H 0.8914 0.6234 0.8032 0.090 Uiso 1 1 calc R
C2A C 0.8912(8) 0.4811(4) 0.78523(12) 0.0781(13) Uani 1 1 d .
H2A H 0.8942 0.4538 0.8115 0.094 Uiso 1 1 calc R
C3A C 0.8869(7) 0.4208(4) 0.75192(12) 0.0681(12) Uani 1 1 d .
H3A H 0.8852 0.3514 0.7549 0.082 Uiso 1 1 calc R
C4A C 0.8833(7) 0.4066(3) 0.67593(13) 0.0600(10) Uani 1 1 d .
H4A H 0.8794 0.3370 0.6777 0.072 Uiso 1 1 calc R
C5A C 0.8870(6) 0.4500(3) 0.63870(11) 0.0574(10) Uani 1 1 d .
H5A H 0.8887 0.4103 0.6153 0.069 Uiso 1 1 calc R
C6A C 0.8917(7) 0.6944(3) 0.59278(11) 0.0602(11) Uani 1 1 d .
H6A H 0.8945 0.7215 0.5665 0.072 Uiso 1 1 calc R
C7A C 0.8873(7) 0.7600(3) 0.62606(12) 0.0640(11) Uani 1 1 d .
H7A H 0.8860 0.8291 0.6220 0.077 Uiso 1 1 calc R
C8A C 0.8849(6) 0.7211(3) 0.66470(11) 0.0544(10) Uani 1 1 d .
H8A H 0.8826 0.7634 0.6873 0.065 Uiso 1 1 calc R
C9A C 0.8851(6) 0.4642(3) 0.71273(11) 0.0541(9) Uani 1 1 d .
C10A C 0.8863(6) 0.5697(3) 0.70999(10) 0.0473(9) Uani 1 1 d .
C11A C 0.8861(5) 0.6175(3) 0.67004(10) 0.0445(8) Uani 1 1 d .
C12A C 0.8883(6) 0.5568(3) 0.63502(10) 0.0454(9) Uani 1 1 d .
C1B C 0.3939(7) 0.5702(3) 0.56311(10) 0.0614(11) Uani 1 1 d .
H1B H 0.3955 0.5353 0.5384 0.074 Uiso 1 1 calc R
C2B C 0.3978(8) 0.6735(3) 0.56117(11) 0.0656(11) Uani 1 1 d .
H2B H 0.4016 0.7065 0.5361 0.079 Uiso 1 1 calc R
C3B C 0.3959(7) 0.7257(3) 0.59692(12) 0.0586(10) Uani 1 1 d .
H3B H 0.3983 0.7955 0.5965 0.070 Uiso 1 1 calc R
C4B C 0.3905(6) 0.7241(2) 0.67332(11) 0.0490(9) Uani 1 1 d .
H4B H 0.3942 0.7938 0.6743 0.059 Uiso 1 1 calc R
C5B C 0.3855(6) 0.6717(2) 0.70853(10) 0.0448(8) Uani 1 1 d .
H5B H 0.3835 0.7058 0.7334 0.054 Uiso 1 1 calc R
C6B C 0.3776(6) 0.4160(3) 0.74433(10) 0.0464(9) Uani 1 1 d .
H6B H 0.3763 0.3820 0.7692 0.056 Uiso 1 1 calc R
C7B C 0.3765(6) 0.3598(2) 0.70858(10) 0.0489(9) Uani 1 1 d .
H7B H 0.3743 0.2901 0.7096 0.059 Uiso 1 1 calc R
C8B C 0.3786(6) 0.4088(2) 0.67197(10) 0.0446(9) Uani 1 1 d .
H8B H 0.3775 0.3722 0.6477 0.053 Uiso 1 1 calc R
C9B C 0.3826(5) 0.5131(2) 0.67057(8) 0.0358(7) Uani 1 1 d .
C10B C 0.3832(5) 0.5650(2) 0.70840(9) 0.0350(7) Uani 1 1 d .
C11B C 0.3902(6) 0.6746(2) 0.63433(10) 0.0420(8) Uani 1 1 d .
C12B C 0.3874(5) 0.5694(2) 0.63297(9) 0.0379(8) Uani 1 1 d .

loop_
_atom_site_aniso_label
_atom_site_aniso_U_11
_atom_site_aniso_U_22
_atom_site_aniso_U_33
_atom_site_aniso_U_23
_atom_site_aniso_U_13
_atom_site_aniso_U_12
O1 0.244(5) 0.0488(17) 0.0480(15) -0.0059(13) -0.017(2) -0.013(2)
O2 0.134(3) 0.0703(18) 0.0294(13) -0.0075(12) -0.0158(17) 0.0057(19)
O3 0.176(4) 0.0432(15) 0.0368(13) 0.0069(11) -0.0105(19) 0.0020(19)
O4 0.116(2) 0.0493(14) 0.0257(11) 0.0021(11) -0.0104(15) -0.0055(16)
N1A 0.055(2) 0.096(3) 0.0375(16) -0.0171(16) 0.0031(17) 0.007(2)
N2A 0.051(2) 0.076(2) 0.0363(15) -0.0131(15) 0.0012(16) 0.0051(19)
N1B 0.0418(18) 0.0511(18) 0.0303(13) -0.0036(12) -0.0027(14) 0.0016(15)
N2B 0.063(2) 0.0544(17) 0.0325(14) -0.0050(13) -0.0015(16) -0.0016(17)
C1 0.069(3) 0.0436(19) 0.0273(15) -0.0003(13) 0.0052(19) 0.009(2)
C2 0.104(4) 0.0398(19) 0.0331(18) 0.0079(15) 0.003(2) 0.002(2)
C3 0.064(3) 0.060(2) 0.0273(16) 0.0026(15) 0.0057(17) 0.001(2)
C4 0.073(3) 0.050(2) 0.0347(17) 0.0057(15) 0.002(2) 0.019(2)
C5 0.059(2) 0.0388(17) 0.0262(15) -0.0004(13) -0.0023(16) -0.0022(17)
C6 0.067(3) 0.049(2) 0.0326(17) 0.0018(15) 0.0055(18) -0.017(2)
C7 0.065(3) 0.057(2) 0.0286(17) -0.0031(15) -0.0034(19) -0.008(2)
C8 0.058(3) 0.0426(18) 0.0227(16) 0.0027(13) 0.0018(16) 0.0008(17)
C9 0.059(3) 0.058(2) 0.0317(16) 0.0077(16) -0.0038(17) 0.0065(19)
C10 0.058(3) 0.0382(18) 0.0233(15) 0.0040(13) 0.0008(15) -0.0006(16)
C11 0.072(3) 0.050(2) 0.0318(18) -0.0039(16) 0.0029(18) -0.001(2)
C12 0.061(3) 0.044(2) 0.0296(17) 0.0007(15) 0.0011(18) -0.0016(18)
C1A 0.065(3) 0.120(4) 0.039(2) -0.014(2) 0.004(2) 0.009(3)
C2A 0.067(3) 0.124(4) 0.044(2) 0.013(2) 0.002(2) -0.001(3)
C3A 0.054(3) 0.093(3) 0.058(3) 0.012(2) 0.003(2) -0.003(3)
C4A 0.057(3) 0.060(2) 0.063(2) -0.005(2) -0.004(2) -0.007(2)
C5A 0.052(3) 0.064(2) 0.057(2) -0.0192(19) -0.006(2) -0.002(2)
C6A 0.063(3) 0.074(3) 0.044(2) -0.0009(19) -0.001(2) 0.003(2)
C7A 0.069(3) 0.063(2) 0.060(2) -0.0056(19) -0.002(3) 0.003(2)
C8A 0.050(3) 0.064(2) 0.049(2) -0.0168(18) 0.002(2) 0.005(2)
C9A 0.034(2) 0.076(3) 0.052(2) -0.0005(19) 0.000(2) -0.002(2)
C10A 0.032(2) 0.074(3) 0.0354(18) -0.0102(16) 0.0022(18) 0.002(2)
C11A 0.029(2) 0.062(2) 0.0422(18) -0.0099(16) -0.0007(19) 0.0015(19)
C12A 0.035(2) 0.066(2) 0.0350(18) -0.0120(16) 0.0003(19) 0.004(2)
C1B 0.075(3) 0.077(3) 0.0328(19) 0.0006(17) -0.004(2) -0.003(3)
C2B 0.074(3) 0.075(3) 0.047(2) 0.018(2) 0.000(2) -0.003(3)
C3B 0.063(3) 0.051(2) 0.062(2) 0.0127(19) -0.003(3) -0.009(2)
C4B 0.052(2) 0.0350(17) 0.060(2) -0.0065(16) -0.003(2) -0.0012(18)
C5B 0.048(2) 0.0468(19) 0.0397(17) -0.0142(15) -0.0011(19) -0.0020(19)
C6B 0.053(2) 0.052(2) 0.0340(17) 0.0045(15) -0.0033(19) 0.003(2)
C7B 0.063(3) 0.0376(18) 0.0463(19) -0.0012(15) -0.004(2) 0.0025(18)
C8B 0.061(2) 0.0396(18) 0.0335(16) -0.0091(14) -0.0056(19) 0.0029(19)
C9B 0.0327(19) 0.0406(17) 0.0340(15) -0.0026(13) 0.0006(17) 0.0007(16)
C10B 0.032(2) 0.0405(18) 0.0323(16) -0.0082(13) -0.0026(17) 0.0018(16)
C11B 0.037(2) 0.0445(19) 0.0444(18) 0.0017(15) -0.0014(19) -0.0028(17)
C12B 0.035(2) 0.0457(19) 0.0330(16) -0.0048(14) -0.0010(18) 0.0008(17)

loop_
_atom_type_symbol
_atom_type_description
_atom_type_scat_dispersion_real
_atom_type_scat_dispersion_imag
_atom_type_scat_source
C C 0.0033 0.0000 'International Tables Vol C Tables 4.2.6.8 and 6.1.1.4'
H H 0.0000 0.0000 'International Tables Vol C Tables 4.2.6.8 and 6.1.1.4'
N N 0.0061 0.0000 'International Tables Vol C Tables 4.2.6.8 and 6.1.1.4'
O O 0.0106 0.0000 'International Tables Vol C Tables 4.2.6.8 and 6.1.1.4'

loop_
_geom_angle_atom_site_label_1
_geom_angle_atom_site_label_2
_geom_angle_atom_site_label_3
_geom_angle
C1A N1A C10A 115.5(4)
C6A N2A C12A 118.6(3)
C6B N1B C10B 118.3(3)
C1B N2B C12B 116.6(3)
C4 C1 C10 110.1(3)
C4 C2 C6 110.3(3)
C6 C3 C8 110.1(3)
C2 C4 C9 109.5(3)
C2 C4 C1 109.9(3)
C9 C4 C1 108.8(3)
C8 C5 C10 110.4(2)
C2 C6 C3 109.3(3)
C2 C6 C7 109.4(3)
C3 C6 C7 109.2(3)
C6 C7 C10 110.0(3)
C11 C8 C5 110.6(3)
C11 C8 C9 110.1(3)
C5 C8 C9 109.1(3)
C11 C8 C3 109.3(3)
C5 C8 C3 108.9(3)
C9 C8 C3 108.8(3)
C4 C9 C8 109.9(3)
C12 C10 C1 109.8(3)
C12 C10 C7 109.6(3)
C1 C10 C7 109.0(3)
C12 C10 C5 110.8(3)
C1 C10 C5 108.4(3)
C7 C10 C5 109.3(3)
O1 C11 O2 122.9(3)
O1 C11 C8 124.6(3)
O2 C11 C8 112.5(3)
O3 C12 O4 122.3(3)
O3 C12 C10 123.9(3)
O4 C12 C10 113.8(3)
N1A C1A C2A 125.3(4)
C3A C2A C1A 119.1(4)
C2A C3A C9A 119.2(4)
C5A C4A C9A 121.9(4)
C4A C5A C12A 120.3(3)
N2A C6A C7A 123.3(4)
C8A C7A C6A 118.7(4)
C7A C8A C11A 119.6(3)
C3A C9A C10A 118.0(4)
C3A C9A C4A 123.1(4)
C10A C9A C4A 119.0(3)
N1A C10A C9A 123.0(3)
N1A C10A C11A 117.3(3)
C9A C10A C11A 119.7(3)
C8A C11A C12A 118.1(3)
C8A C11A C10A 123.2(3)
C12A C11A C10A 118.6(3)
N2A C12A C11A 121.6(3)
N2A C12A C5A 117.9(3)
C11A C12A C5A 120.5(3)
N2B C1B C2B 125.2(3)
C3B C2B C1B 118.2(3)
C2B C3B C11B 120.0(3)
C5B C4B C11B 121.2(3)
C4B C5B C10B 121.2(3)
N1B C6B C7B 123.6(3)
C8B C7B C6B 118.6(3)
C7B C8B C9B 120.6(3)
C8B C9B C10B 117.4(3)
C8B C9B C12B 123.3(3)
C10B C9B C12B 119.3(3)
N1B C10B C9B 121.5(3)
N1B C10B C5B 119.0(3)
C9B C10B C5B 119.5(3)
C3B C11B C12B 117.4(3)
C3B C11B C4B 123.4(3)
C12B C11B C4B 119.2(3)
N2B C12B C11B 122.6(3)
N2B C12B C9B 117.8(3)
C11B C12B C9B 119.6(3)

loop_
_geom_bond_atom_site_label_1
_geom_bond_atom_site_label_2
_geom_bond_distance
O1 C11 1.177(4)
O2 C11 1.305(4)
O3 C12 1.203(4)
O4 C12 1.309(4)
N1A C1A 1.340(5)
N1A C10A 1.361(4)
N2A C6A 1.308(5)
N2A C12A 1.360(4)
N1B C6B 1.320(4)
N1B C10B 1.368(4)
N2B C1B 1.317(4)
N2B C12B 1.361(4)
C1 C4 1.530(4)
C1 C10 1.532(5)
C2 C4 1.515(5)
C2 C6 1.516(5)
C3 C6 1.526(4)
C3 C8 1.538(5)
C4 C9 1.527(5)
C5 C8 1.530(4)
C5 C10 1.535(4)
C6 C7 1.529(4)
C7 C10 1.535(5)
C8 C11 1.524(4)
C8 C9 1.532(5)
C10 C12 1.513(4)
C1A C2A 1.378(6)
C2A C3A 1.352(6)
C3A C9A 1.403(5)
C4A C5A 1.346(5)
C4A C9A 1.425(5)
C5A C12A 1.427(5)
C6A C7A 1.394(5)
C7A C8A 1.363(5)
C8A C11A 1.391(5)
C9A C10A 1.410(5)
C10A C11A 1.451(5)
C11A C12A 1.400(4)
C1B C2B 1.378(5)
C2B C3B 1.358(5)
C3B C11B 1.398(5)
C4B C5B 1.345(5)
C4B C11B 1.433(4)
C5B C10B 1.422(4)
C6B C7B 1.386(4)
C7B C8B 1.361(4)
C8B C9B 1.391(4)
C9B C10B 1.415(4)
C9B C12B 1.438(4)
C11B C12B 1.404(4)
